data_2232534
loop_
_publ_author_name
'Golenya, Irina A.'
'Boyko, Alexander N.'
'Kalibabchuk, Valentina A.'
'Haukka, Matti'
'Tomyn, Stefania V.'

_publ_section_title
;
 Diaquabis(pyridine-2-carboxylato-\k^2^<i>N</i>,<i>O</i>)manganese(II)
 dimethylformamide hemisolvate
;
_journal_coeditor_code ZL2414
_journal_issue 11
_journal_name_full 'Acta Crystallographica Section E'
_journal_page_first m1558
_journal_page_last m1559
_journal_paper_doi 10.1107/S1600536811042218
_journal_volume 67
_journal_year 2011
_chemical_formula_iupac '[Mn (C6 H4 N O2)2 (H2 O)2], 0.5C3 H7 N O'
_chemical_formula_moiety 'C12 H12 Mn N2 O6, 0.5(C3 H7 N O)'
_chemical_formula_sum 'C13.5 H15.5 Mn N2.5 O6.5'
_chemical_formula_weight 371.73
_chemical_name_systematic
;
Diaquabis(pyridine-2-carboxylato-\k^2^<i>N</i>,<i>O</i>)manganese(II)
dimethylformamide hemisolvate
;
_space_group_IT_number 2
_symmetry_cell_setting triclinic
_symmetry_space_group_name_Hall '-P 1'
_symmetry_space_group_name_H-M 'P -1'
_atom_sites_solution_hydrogens geom
_atom_sites_solution_primary direct
_atom_sites_solution_secondary difmap
_audit_creation_method SHELXL-97
_cell_angle_alpha 73.18(3)
_cell_angle_beta 73.53(3)
_cell_angle_gamma 72.37(3)
_cell_formula_units_Z 4
_cell_length_a 8.6860(17)
_cell_length_b 13.532(3)
_cell_length_c 14.871(3)
_cell_measurement_reflns_used 4574
_cell_measurement_temperature 120(2)
_cell_measurement_theta_max 27.48
_cell_measurement_theta_min 2.98
_cell_volume 1557.4(7)
_computing_cell_refinement 'DENZO/SCALEPACK (Otwinowski & Minor, 1997)'
_computing_data_collection 'COLLECT (Nonius, 2000)'
_computing_data_reduction 'DENZO/SCALEPACK (Otwinowski & Minor, 1997)'
_computing_molecular_graphics 'DIAMOND (Brandenburg, 2008)'
_computing_publication_material 'SHELXL97 (Sheldrick, 2008)'
_computing_structure_refinement 'SHELXL97 (Sheldrick, 2008)'
_computing_structure_solution 'SIR2004 (Burla <i>et al.</i>, 2005)'
_diffrn_ambient_temperature 120(2)
_diffrn_detector_area_resol_mean 9
_diffrn_measured_fraction_theta_full 0.980
_diffrn_measured_fraction_theta_max 0.894
_diffrn_measurement_device '95mm CCD camera on \k-goniostat'
_diffrn_measurement_device_type 'Nonius KappaCCD'
_diffrn_measurement_method '\f scans and \w scans with \k offset'
_diffrn_radiation_monochromator 'horizontally mounted graphite crystal'
_diffrn_radiation_source 'fine-focus sealed tube'
_diffrn_radiation_type MoK\a
_diffrn_radiation_wavelength 0.71073
_diffrn_reflns_av_R_equivalents 0.0288
_diffrn_reflns_av_sigmaI/netI 0.0478
_diffrn_reflns_limit_h_max 11
_diffrn_reflns_limit_h_min -11
_diffrn_reflns_limit_k_max 18
_diffrn_reflns_limit_k_min -17
_diffrn_reflns_limit_l_max 19
_diffrn_reflns_limit_l_min -19
_diffrn_reflns_number 13428
_diffrn_reflns_theta_full 26.50
_diffrn_reflns_theta_max 28.78
_diffrn_reflns_theta_min 2.93
_exptl_absorpt_coefficient_mu 0.885
_exptl_absorpt_correction_T_max 0.9323
_exptl_absorpt_correction_T_min 0.8337
_exptl_absorpt_correction_type multi-scan
_exptl_absorpt_process_details '(DENZO/SCALEPACK; Otwinowski & Minor, 1997)'
_exptl_crystal_colour 'pale yellow'
_exptl_crystal_density_diffrn 1.585
_exptl_crystal_density_method 'not measured'
_exptl_crystal_description block
_exptl_crystal_F_000 764
_exptl_crystal_size_max 0.21
_exptl_crystal_size_mid 0.15
_exptl_crystal_size_min 0.06
_refine_diff_density_max 1.727
_refine_diff_density_min -0.867
_refine_ls_extinction_method none
_refine_ls_goodness_of_fit_ref 1.038
_refine_ls_hydrogen_treatment constr
_refine_ls_matrix_type full
_refine_ls_number_parameters 426
_refine_ls_number_reflns 7243
_refine_ls_number_restraints 0
_refine_ls_restrained_S_all 1.038
_refine_ls_R_factor_all 0.0745
_refine_ls_R_factor_gt 0.0557
_refine_ls_shift/su_max 0.000
_refine_ls_shift/su_mean 0.000
_refine_ls_structure_factor_coef Fsqd
_refine_ls_weighting_details 'calc w=1/[\s^2^(Fo^2^)+(0.1017P)^2^+0.0000P] where P=(Fo^2^+2Fc^2^)/3'
_refine_ls_weighting_scheme calc
_refine_ls_wR_factor_gt 0.1495
_refine_ls_wR_factor_ref 0.1569
_reflns_number_gt 5370
_reflns_number_total 7243
_reflns_threshold_expression I>2sigma(I)
_cod_data_source_file zl2414.cif
_cod_data_source_block I
_cod_original_formula_sum 'C13.5 H15.5 Mn1 N2.5 O6.5'
_cod_database_code 2232534
_cod_database_fobs_code 2232534

loop_
_symmetry_equiv_pos_as_xyz
'x, y, z'
'-x, -y, -z'

loop_
_atom_site_type_symbol
_atom_site_label
_atom_site_fract_x
_atom_site_fract_y
_atom_site_fract_z
_atom_site_U_iso_or_equiv
_atom_site_adp_type
_atom_site_calc_flag
_atom_site_refinement_flags
_atom_site_occupancy
_atom_site_symmetry_multiplicity
Mn Mn1 0.41145(6) 0.09669(4) 0.28566(3) 0.01596(13) Uani d . 1 1
O O1 0.4153(3) -0.16990(17) 0.51623(15) 0.0198(5) Uani d . 1 1
O O2 0.4925(3) -0.03998(17) 0.39416(15) 0.0197(5) Uani d . 1 1
O O3 0.8614(3) 0.13230(19) 0.08858(18) 0.0284(5) Uani d . 1 1
O O4 0.6391(3) 0.14520(17) 0.21013(15) 0.0202(5) Uani d . 1 1
O O1W 0.2631(3) 0.22912(17) 0.20112(15) 0.0234(5) Uani d . 1 1
H H1W1 0.2914 0.2536 0.1417 0.035 Uiso d R 1 1
H H1W2 0.1736 0.2753 0.2312 0.035 Uiso d R 1 1
O O2W 0.3491(3) 0.19490(18) 0.38793(16) 0.0225(5) Uani d . 1 1
H H2W1 0.2781 0.2528 0.3900 0.034 Uiso d R 1 1
H H2W2 0.4144 0.1814 0.4245 0.034 Uiso d R 1 1
N N1 0.1996(3) 0.0162(2) 0.34259(17) 0.0178(5) Uani d . 1 1
N N2 0.5325(3) 0.0018(2) 0.16917(18) 0.0182(5) Uani d . 1 1
C C1 0.2246(4) -0.0686(2) 0.4167(2) 0.0168(6) Uani d . 1 1
C C2 0.1082(4) -0.1278(3) 0.4631(2) 0.0230(7) Uani d . 1 1
H H2 0.1292 -0.1872 0.5147 0.028 Uiso calc R 1 1
C C3 -0.0404(4) -0.0984(3) 0.4327(2) 0.0258(7) Uani d . 1 1
H H3 -0.1225 -0.1376 0.4636 0.031 Uiso calc R 1 1
C C4 -0.0671(4) -0.0119(3) 0.3574(2) 0.0238(7) Uani d . 1 1
H H4 -0.1675 0.0094 0.3356 0.029 Uiso calc R 1 1
C C5 0.0555(4) 0.0434(3) 0.3142(2) 0.0217(7) Uani d . 1 1
H H5 0.0370 0.1030 0.2623 0.026 Uiso calc R 1 1
C C6 0.3907(4) -0.0943(2) 0.4446(2) 0.0180(6) Uani d . 1 1
C C7 0.6736(4) 0.0260(2) 0.1121(2) 0.0181(6) Uani d . 1 1
C C8 0.7645(4) -0.0236(3) 0.0377(2) 0.0221(7) Uani d . 1 1
H H8 0.8622 -0.0039 -0.0021 0.027 Uiso calc R 1 1
C C9 0.7103(4) -0.1031(3) 0.0222(2) 0.0231(7) Uani d . 1 1
H H9 0.7702 -0.1383 -0.0286 0.028 Uiso calc R 1 1
C C10 0.5679(4) -0.1299(3) 0.0819(2) 0.0245(7) Uani d . 1 1
H H10 0.5294 -0.1847 0.0736 0.029 Uiso calc R 1 1
C C11 0.4819(4) -0.0751(2) 0.1546(2) 0.0211(6) Uani d . 1 1
H H11 0.3836 -0.0931 0.1953 0.025 Uiso calc R 1 1
C C12 0.7307(4) 0.1088(2) 0.1381(2) 0.0183(6) Uani d . 1 1
Mn Mn2 0.79814(5) 0.40535(4) 0.21576(3) 0.01583(13) Uani d . 1 1
O O5 1.0811(3) 0.35722(19) 0.42074(17) 0.0279(5) Uani d . 1 1
O O6 0.9995(3) 0.35619(17) 0.29141(15) 0.0196(5) Uani d . 1 1
O O7 0.7687(3) 0.66837(17) -0.01771(15) 0.0196(5) Uani d . 1 1
O O8 0.8505(3) 0.54221(17) 0.10592(15) 0.0188(4) Uani d . 1 1
O O3W 0.6997(3) 0.27064(17) 0.30053(15) 0.0234(5) Uani d . 1 1
H H3W1 0.6725 0.2504 0.3606 0.035 Uiso d R 1 1
H H3W2 0.6863 0.2297 0.2718 0.035 Uiso d R 1 1
O O4W 0.9233(3) 0.30931(18) 0.11082(16) 0.0226(5) Uani d . 1 1
H H4W1 0.9111 0.2518 0.1054 0.034 Uiso d R 1 1
H H4W2 1.0101 0.3263 0.0727 0.034 Uiso d R 1 1
N N3 0.7155(3) 0.4956(2) 0.33415(18) 0.0174(5) Uani d . 1 1
N N4 0.5622(3) 0.4837(2) 0.16008(17) 0.0177(5) Uani d . 1 1
C C13 0.5772(4) 0.5718(2) 0.3498(2) 0.0208(6) Uani d . 1 1
H H13 0.5033 0.5917 0.3077 0.025 Uiso calc R 1 1
C C14 0.5367(4) 0.6234(3) 0.4250(2) 0.0225(7) Uani d . 1 1
H H14 0.4383 0.6781 0.4332 0.027 Uiso calc R 1 1
C C15 0.6425(4) 0.5936(3) 0.4874(2) 0.0236(7) Uani d . 1 1
H H15 0.6168 0.6264 0.5401 0.028 Uiso calc R 1 1
C C16 0.7875(4) 0.5145(3) 0.4719(2) 0.0216(6) Uani d . 1 1
H H16 0.8622 0.4921 0.5138 0.026 Uiso calc R 1 1
C C17 0.8198(4) 0.4693(2) 0.3938(2) 0.0181(6) Uani d . 1 1
C C18 0.9806(4) 0.3871(2) 0.3680(2) 0.0197(6) Uani d . 1 1
C C19 0.5778(4) 0.5680(2) 0.0848(2) 0.0165(6) Uani d . 1 1
C C20 0.4495(4) 0.6252(2) 0.0383(2) 0.0204(6) Uani d . 1 1
H H20 0.4640 0.6836 -0.0146 0.024 Uiso calc R 1 1
C C21 0.2996(4) 0.5961(3) 0.0700(2) 0.0238(7) Uani d . 1 1
H H21 0.2100 0.6341 0.0392 0.029 Uiso calc R 1 1
C C22 0.2830(4) 0.5102(3) 0.1475(2) 0.0236(7) Uani d . 1 1
H H22 0.1815 0.4889 0.1709 0.028 Uiso calc R 1 1
C C23 0.4172(4) 0.4558(3) 0.1901(2) 0.0213(6) Uani d . 1 1
H H23 0.4058 0.3966 0.2425 0.026 Uiso calc R 1 1
C C24 0.7461(4) 0.5947(2) 0.0553(2) 0.0175(6) Uani d . 1 1
O O9 0.2692(4) 0.7270(3) 0.2913(3) 0.0718(12) Uani d . 1 1
N N5 0.0270(4) 0.7605(3) 0.2458(2) 0.0367(8) Uani d . 1 1
C C25 0.1253(6) 0.7140(4) 0.3062(4) 0.0586(14) Uani d . 1 1
H H25 0.0863 0.6681 0.3644 0.070 Uiso calc R 1 1
C C26 0.0813(5) 0.8336(4) 0.1558(3) 0.0434(10) Uani d . 1 1
H H26A 0.0243 0.9070 0.1607 0.065 Uiso calc R 1 1
H H26B 0.0550 0.8178 0.1024 0.065 Uiso calc R 1 1
H H26C 0.2010 0.8249 0.1442 0.065 Uiso calc R 1 1
C C27 -0.1407(6) 0.7521(5) 0.2627(4) 0.078(2) Uani d . 1 1
H H27A -0.1711 0.7089 0.3274 0.117 Uiso calc R 1 1
H H27B -0.1499 0.7184 0.2150 0.117 Uiso calc R 1 1
H H27C -0.2152 0.8233 0.2574 0.117 Uiso calc R 1 1

loop_
_atom_site_aniso_label
_atom_site_aniso_U_11
_atom_site_aniso_U_22
_atom_site_aniso_U_33
_atom_site_aniso_U_12
_atom_site_aniso_U_13
_atom_site_aniso_U_23
Mn1 0.0194(2) 0.0161(2) 0.0105(2) -0.00402(18) -0.00322(17) -0.00040(17)
O1 0.0257(11) 0.0179(11) 0.0129(10) -0.0041(9) -0.0060(9) 0.0016(8)
O2 0.0207(11) 0.0202(11) 0.0167(11) -0.0061(9) -0.0060(9) 0.0013(9)
O3 0.0245(12) 0.0319(13) 0.0314(13) -0.0125(10) 0.0067(10) -0.0172(11)
O4 0.0245(11) 0.0213(11) 0.0153(11) -0.0066(9) -0.0014(9) -0.0066(9)
O1W 0.0281(12) 0.0219(12) 0.0109(10) 0.0021(9) -0.0033(9) 0.0008(8)
O2W 0.0215(11) 0.0256(12) 0.0211(12) 0.0012(9) -0.0077(9) -0.0103(9)
N1 0.0212(13) 0.0184(13) 0.0119(12) -0.0023(10) -0.0043(10) -0.0022(10)
N2 0.0191(13) 0.0192(13) 0.0156(13) -0.0035(10) -0.0044(10) -0.0036(10)
C1 0.0202(14) 0.0184(15) 0.0112(14) -0.0042(12) -0.0015(11) -0.0046(11)
C2 0.0285(17) 0.0224(16) 0.0152(15) -0.0073(13) -0.0027(13) -0.0002(12)
C3 0.0254(17) 0.0305(19) 0.0225(17) -0.0121(14) -0.0017(13) -0.0051(14)
C4 0.0230(16) 0.0295(18) 0.0189(16) -0.0066(14) -0.0048(13) -0.0051(13)
C5 0.0255(16) 0.0253(17) 0.0121(14) -0.0066(13) -0.0046(12) 0.0000(12)
C6 0.0258(16) 0.0178(15) 0.0101(14) -0.0030(12) -0.0037(12) -0.0050(11)
C7 0.0213(15) 0.0174(15) 0.0158(15) -0.0034(12) -0.0053(12) -0.0040(11)
C8 0.0216(15) 0.0250(17) 0.0182(16) -0.0008(13) -0.0041(12) -0.0079(13)
C9 0.0249(16) 0.0215(16) 0.0240(17) -0.0004(13) -0.0065(13) -0.0108(13)
C10 0.0295(17) 0.0219(17) 0.0262(18) -0.0063(13) -0.0094(14) -0.0083(13)
C11 0.0220(15) 0.0194(15) 0.0222(16) -0.0060(12) -0.0047(12) -0.0039(12)
C12 0.0204(15) 0.0164(15) 0.0174(15) -0.0031(12) -0.0034(12) -0.0048(12)
Mn2 0.0197(2) 0.0157(2) 0.0107(2) -0.00441(18) -0.00352(17) -0.00042(17)
O5 0.0278(12) 0.0315(13) 0.0285(13) 0.0045(10) -0.0161(10) -0.0150(11)
O6 0.0217(11) 0.0216(11) 0.0150(11) -0.0018(9) -0.0039(8) -0.0071(9)
O7 0.0253(11) 0.0184(11) 0.0127(10) -0.0069(9) -0.0027(8) 0.0004(8)
O8 0.0203(11) 0.0195(11) 0.0144(11) -0.0071(9) -0.0041(8) 0.0024(8)
O3W 0.0395(13) 0.0236(12) 0.0099(10) -0.0171(10) -0.0037(9) 0.0005(8)
O4W 0.0243(12) 0.0240(12) 0.0209(12) -0.0108(9) 0.0016(9) -0.0080(9)
N3 0.0197(12) 0.0154(12) 0.0166(13) -0.0046(10) -0.0045(10) -0.0019(10)
N4 0.0228(13) 0.0174(13) 0.0122(12) -0.0050(10) -0.0047(10) -0.0012(10)
C13 0.0219(15) 0.0202(16) 0.0201(16) -0.0037(12) -0.0069(12) -0.0033(12)
C14 0.0218(16) 0.0173(15) 0.0261(17) -0.0018(12) -0.0030(13) -0.0066(13)
C15 0.0261(16) 0.0248(17) 0.0208(16) -0.0088(13) 0.0009(13) -0.0093(13)
C16 0.0231(16) 0.0234(16) 0.0204(16) -0.0052(13) -0.0057(13) -0.0073(13)
C17 0.0203(15) 0.0190(15) 0.0144(14) -0.0051(12) -0.0041(12) -0.0022(12)
C18 0.0218(15) 0.0161(15) 0.0215(16) -0.0051(12) -0.0044(12) -0.0044(12)
C19 0.0249(15) 0.0152(14) 0.0076(13) -0.0036(12) -0.0034(11) -0.0012(11)
C20 0.0276(16) 0.0183(15) 0.0151(15) -0.0049(13) -0.0066(12) -0.0021(12)
C21 0.0219(16) 0.0253(17) 0.0252(17) -0.0011(13) -0.0096(13) -0.0074(13)
C22 0.0200(15) 0.0295(18) 0.0225(17) -0.0088(13) -0.0014(13) -0.0079(14)
C23 0.0242(16) 0.0212(16) 0.0176(15) -0.0053(13) -0.0043(12) -0.0031(12)
C24 0.0237(15) 0.0167(15) 0.0110(14) -0.0041(12) -0.0019(11) -0.0039(11)
O9 0.048(2) 0.081(3) 0.097(3) 0.0190(18) -0.046(2) -0.042(2)
N5 0.0288(16) 0.046(2) 0.0344(18) -0.0097(14) -0.0108(14) -0.0021(15)
C25 0.050(3) 0.063(3) 0.056(3) 0.018(2) -0.027(2) -0.021(3)
C26 0.036(2) 0.048(3) 0.043(2) -0.0126(19) -0.0038(18) -0.006(2)
C27 0.046(3) 0.075(4) 0.098(5) -0.037(3) -0.027(3) 0.041(3)

loop_
_atom_type_symbol
_atom_type_description
_atom_type_scat_dispersion_real
_atom_type_scat_dispersion_imag
_atom_type_scat_source
C C 0.0033 0.0016 'International Tables Vol C Tables 4.2.6.8 and 6.1.1.4'
H H 0.0000 0.0000 'International Tables Vol C Tables 4.2.6.8 and 6.1.1.4'
N N 0.0061 0.0033 'International Tables Vol C Tables 4.2.6.8 and 6.1.1.4'
O O 0.0106 0.0060 'International Tables Vol C Tables 4.2.6.8 and 6.1.1.4'
Mn Mn 0.3368 0.7283 'International Tables Vol C Tables 4.2.6.8 and 6.1.1.4'

loop_
_geom_angle_atom_site_label_1
_geom_angle_atom_site_label_2
_geom_angle_atom_site_label_3
_geom_angle
O2W Mn1 O2 89.21(9)
O2W Mn1 O1W 86.34(9)
O2 Mn1 O1W 163.98(9)
O2W Mn1 O4 94.13(9)
O2 Mn1 O4 102.52(9)
O1W Mn1 O4 93.15(9)
O2W Mn1 N1 99.52(9)
O2 Mn1 N1 75.12(9)
O1W Mn1 N1 90.44(9)
O4 Mn1 N1 166.09(9)
O2W Mn1 N2 167.35(9)
O2 Mn1 N2 90.93(9)
O1W Mn1 N2 96.76(9)
O4 Mn1 N2 73.50(9)
N1 Mn1 N2 92.74(9)
C6 O2 Mn1 118.29(19)
C12 O4 Mn1 121.08(19)
Mn1 O1W H1W1 125.2
Mn1 O1W H1W2 120.2
H1W1 O1W H1W2 112.7
Mn1 O2W H2W1 128.7
Mn1 O2W H2W2 117.1
H2W1 O2W H2W2 113.0
C5 N1 C1 118.2(3)
C5 N1 Mn1 128.6(2)
C1 N1 Mn1 113.12(19)
C11 N2 C7 118.5(3)
C11 N2 Mn1 127.2(2)
C7 N2 Mn1 114.2(2)
N1 C1 C2 122.3(3)
N1 C1 C6 115.1(3)
C2 C1 C6 122.6(3)
C1 C2 C3 118.7(3)
C1 C2 H2 120.6
C3 C2 H2 120.6
C4 C3 C2 119.3(3)
C4 C3 H3 120.3
C2 C3 H3 120.3
C3 C4 C5 118.7(3)
C3 C4 H4 120.7
C5 C4 H4 120.7
N1 C5 C4 122.7(3)
N1 C5 H5 118.6
C4 C5 H5 118.6
O2 C6 O1 125.3(3)
O2 C6 C1 117.9(3)
O1 C6 C1 116.8(3)
N2 C7 C8 122.5(3)
N2 C7 C12 115.5(3)
C8 C7 C12 122.0(3)
C7 C8 C9 118.8(3)
C7 C8 H8 120.6
C9 C8 H8 120.6
C10 C9 C8 118.9(3)
C10 C9 H9 120.6
C8 C9 H9 120.6
C9 C10 C11 118.8(3)
C9 C10 H10 120.6
C11 C10 H10 120.6
N2 C11 C10 122.5(3)
N2 C11 H11 118.8
C10 C11 H11 118.8
O3 C12 O4 126.6(3)
O3 C12 C7 117.8(3)
O4 C12 C7 115.6(3)
O8 Mn2 O3W 163.73(8)
O8 Mn2 O4W 88.27(9)
O3W Mn2 O4W 86.00(9)
O8 Mn2 O6 103.96(9)
O3W Mn2 O6 91.74(9)
O4W Mn2 O6 95.46(9)
O8 Mn2 N3 92.93(9)
O3W Mn2 N3 95.66(9)
O4W Mn2 N3 168.75(9)
O6 Mn2 N3 73.39(9)
O8 Mn2 N4 74.84(9)
O3W Mn2 N4 90.88(9)
O4W Mn2 N4 97.90(9)
O6 Mn2 N4 166.54(9)
N3 Mn2 N4 93.21(9)
C18 O6 Mn2 120.26(19)
C24 O8 Mn2 118.9(2)
Mn2 O3W H3W1 129.6
Mn2 O3W H3W2 118.4
H3W1 O3W H3W2 112.0
Mn2 O4W H4W1 131.6
Mn2 O4W H4W2 115.2
H4W1 O4W H4W2 112.5
C13 N3 C17 117.8(3)
C13 N3 Mn2 127.1(2)
C17 N3 Mn2 115.1(2)
C23 N4 C19 118.4(3)
C23 N4 Mn2 128.8(2)
C19 N4 Mn2 112.9(2)
N3 C13 C14 123.0(3)
N3 C13 H13 118.5
C14 C13 H13 118.5
C15 C14 C13 118.7(3)
C15 C14 H14 120.6
C13 C14 H14 120.6
C14 C15 C16 119.0(3)
C14 C15 H15 120.5
C16 C15 H15 120.5
C17 C16 C15 118.4(3)
C17 C16 H16 120.8
C15 C16 H16 120.8
N3 C17 C16 123.1(3)
N3 C17 C18 115.2(3)
C16 C17 C18 121.7(3)
O5 C18 O6 125.6(3)
O5 C18 C17 118.8(3)
O6 C18 C17 115.6(3)
N4 C19 C20 122.1(3)
N4 C19 C24 115.1(3)
C20 C19 C24 122.7(3)
C19 C20 C21 119.2(3)
C19 C20 H20 120.4
C21 C20 H20 120.4
C20 C21 C22 118.8(3)
C20 C21 H21 120.6
C22 C21 H21 120.6
C21 C22 C23 118.9(3)
C21 C22 H22 120.5
C23 C22 H22 120.5
N4 C23 C22 122.6(3)
N4 C23 H23 118.7
C22 C23 H23 118.7
O7 C24 O8 125.3(3)
O7 C24 C19 117.0(3)
O8 C24 C19 117.7(3)
C25 N5 C27 125.1(4)
C25 N5 C26 119.9(4)
C27 N5 C26 114.8(3)
O9 C25 N5 123.6(5)
O9 C25 H25 118.2
N5 C25 H25 118.2
N5 C26 H26A 109.5
N5 C26 H26B 109.5
H26A C26 H26B 109.5
N5 C26 H26C 109.5
H26A C26 H26C 109.5
H26B C26 H26C 109.5
N5 C27 H27A 109.5
N5 C27 H27B 109.5
H27A C27 H27B 109.5
N5 C27 H27C 109.5
H27A C27 H27C 109.5
H27B C27 H27C 109.5

loop_
_geom_bond_atom_site_label_1
_geom_bond_atom_site_label_2
_geom_bond_distance
Mn1 O2W 2.154(2)
Mn1 O2 2.156(2)
Mn1 O1W 2.161(2)
Mn1 O4 2.168(2)
Mn1 N1 2.256(3)
Mn1 N2 2.279(3)
O1 C6 1.262(4)
O2 C6 1.259(4)
O3 C12 1.241(4)
O4 C12 1.268(4)
O1W H1W1 0.8405
O1W H1W2 0.9305
O2W H2W1 0.8402
O2W H2W2 0.8402
N1 C5 1.346(4)
N1 C1 1.353(4)
N2 C11 1.335(4)
N2 C7 1.350(4)
C1 C2 1.384(4)
C1 C6 1.525(4)
C2 C3 1.395(5)
C2 H2 0.9500
C3 C4 1.380(5)
C3 H3 0.9500
C4 C5 1.387(5)
C4 H4 0.9500
C5 H5 0.9500
C7 C8 1.382(4)
C7 C12 1.532(4)
C8 C9 1.395(4)
C8 H8 0.9500
C9 C10 1.383(5)
C9 H9 0.9500
C10 C11 1.396(4)
C10 H10 0.9500
C11 H11 0.9500
Mn2 O8 2.155(2)
Mn2 O3W 2.156(2)
Mn2 O4W 2.159(2)
Mn2 O6 2.179(2)
Mn2 N3 2.259(3)
Mn2 N4 2.269(3)
O5 C18 1.237(4)
O6 C18 1.276(4)
O7 C24 1.257(4)
O8 C24 1.257(4)
O3W H3W1 0.8410
O3W H3W2 0.8406
O4W H4W1 0.8452
O4W H4W2 0.8548
N3 C13 1.338(4)
N3 C17 1.346(4)
N4 C23 1.341(4)
N4 C19 1.357(4)
C13 C14 1.394(4)
C13 H13 0.9500
C14 C15 1.382(5)
C14 H14 0.9500
C15 C16 1.395(4)
C15 H15 0.9500
C16 C17 1.388(4)
C16 H16 0.9500
C17 C18 1.529(4)
C19 C20 1.387(4)
C19 C24 1.525(4)
C20 C21 1.389(5)
C20 H20 0.9500
C21 C22 1.390(5)
C21 H21 0.9500
C22 C23 1.390(4)
C22 H22 0.9500
C23 H23 0.9500
O9 C25 1.263(6)
N5 C25 1.309(5)
N5 C27 1.440(5)
N5 C26 1.466(5)
C25 H25 0.9500
C26 H26A 0.9800
C26 H26B 0.9800
C26 H26C 0.9800
C27 H27A 0.9800
C27 H27B 0.9800
C27 H27C 0.9800

loop_
_geom_hbond_atom_site_label_D
_geom_hbond_atom_site_label_H
_geom_hbond_atom_site_label_A
_geom_hbond_site_symmetry_A
_geom_hbond_distance_DH
_geom_hbond_distance_HA
_geom_hbond_distance_DA
_geom_hbond_angle_DHA
O1W H1W1 O7 2_665 0.84 1.97 2.729(3) 150.0
O1W H1W2 O6 1_455 0.93 1.76 2.685(3) 176.7
O2W H2W1 O5 1_455 0.84 1.90 2.713(3) 163.5
O2W H2W2 O1 2_656 0.84 1.87 2.700(3) 167.6
O3W H3W1 O1 2_656 0.84 1.92 2.723(3) 159.7
O3W H3W2 O4 . 0.84 1.85 2.688(3) 175.4
O4W H4W1 O3 . 0.85 1.89 2.734(3) 173.5
O4W H4W2 O7 2_765 0.85 1.88 2.704(3) 162.4
C13 H13 O9 . 0.95 2.31 3.031(5) 132.6

loop_
_geom_torsion_atom_site_label_1
_geom_torsion_atom_site_label_2
_geom_torsion_atom_site_label_3
_geom_torsion_atom_site_label_4
_geom_torsion
O2W Mn1 O2 C6 93.4(2)
O1W Mn1 O2 C6 19.6(4)
O4 Mn1 O2 C6 -172.5(2)
N1 Mn1 O2 C6 -6.7(2)
N2 Mn1 O2 C6 -99.2(2)
O2W Mn1 O4 C12 -179.7(2)
O2 Mn1 O4 C12 90.2(2)
O1W Mn1 O4 C12 -93.1(2)
N1 Mn1 O4 C12 11.6(5)
N2 Mn1 O4 C12 3.0(2)
O2W Mn1 N1 C5 95.5(3)
O2 Mn1 N1 C5 -177.9(3)
O1W Mn1 N1 C5 9.2(3)
O4 Mn1 N1 C5 -95.9(4)
N2 Mn1 N1 C5 -87.6(3)
O2W Mn1 N1 C1 -82.5(2)
O2 Mn1 N1 C1 4.08(19)
O1W Mn1 N1 C1 -168.9(2)
O4 Mn1 N1 C1 86.1(4)
N2 Mn1 N1 C1 94.3(2)
O2W Mn1 N2 C11 162.7(4)
O2 Mn1 N2 C11 72.1(3)
O1W Mn1 N2 C11 -93.8(3)
O4 Mn1 N2 C11 174.9(3)
N1 Mn1 N2 C11 -3.0(3)
O2W Mn1 N2 C7 -15.0(5)
O2 Mn1 N2 C7 -105.6(2)
O1W Mn1 N2 C7 88.5(2)
O4 Mn1 N2 C7 -2.8(2)
N1 Mn1 N2 C7 179.3(2)
C5 N1 C1 C2 0.5(4)
Mn1 N1 C1 C2 178.7(2)
C5 N1 C1 C6 -180.0(3)
Mn1 N1 C1 C6 -1.7(3)
N1 C1 C2 C3 -0.5(5)
C6 C1 C2 C3 -180.0(3)
C1 C2 C3 C4 0.2(5)
C2 C3 C4 C5 0.0(5)
C1 N1 C5 C4 -0.2(5)
Mn1 N1 C5 C4 -178.2(2)
C3 C4 C5 N1 0.0(5)
Mn1 O2 C6 O1 -173.0(2)
Mn1 O2 C6 C1 8.0(3)
N1 C1 C6 O2 -4.0(4)
C2 C1 C6 O2 175.5(3)
N1 C1 C6 O1 176.9(2)
C2 C1 C6 O1 -3.5(4)
C11 N2 C7 C8 1.9(4)
Mn1 N2 C7 C8 179.8(2)
C11 N2 C7 C12 -175.4(3)
Mn1 N2 C7 C12 2.4(3)
N2 C7 C8 C9 -1.3(5)
C12 C7 C8 C9 175.9(3)
C7 C8 C9 C10 -0.3(5)
C8 C9 C10 C11 1.1(5)
C7 N2 C11 C10 -1.0(5)
Mn1 N2 C11 C10 -178.6(2)
C9 C10 C11 N2 -0.5(5)
Mn1 O4 C12 O3 178.6(3)
Mn1 O4 C12 C7 -2.7(3)
N2 C7 C12 O3 178.8(3)
C8 C7 C12 O3 1.5(4)
N2 C7 C12 O4 0.0(4)
C8 C7 C12 O4 -177.4(3)
O8 Mn2 O6 C18 95.6(2)
O3W Mn2 O6 C18 -88.6(2)
O4W Mn2 O6 C18 -174.8(2)
N3 Mn2 O6 C18 6.7(2)
N4 Mn2 O6 C18 12.5(5)
O3W Mn2 O8 C24 21.9(4)
O4W Mn2 O8 C24 91.2(2)
O6 Mn2 O8 C24 -173.6(2)
N3 Mn2 O8 C24 -100.0(2)
N4 Mn2 O8 C24 -7.4(2)
O8 Mn2 N3 C13 70.6(3)
O3W Mn2 N3 C13 -95.6(3)
O4W Mn2 N3 C13 166.4(4)
O6 Mn2 N3 C13 174.3(3)
N4 Mn2 N3 C13 -4.4(3)
O8 Mn2 N3 C17 -108.6(2)
O3W Mn2 N3 C17 85.2(2)
O4W Mn2 N3 C17 -12.8(6)
O6 Mn2 N3 C17 -4.9(2)
N4 Mn2 N3 C17 176.4(2)
O8 Mn2 N4 C23 -177.4(3)
O3W Mn2 N4 C23 10.5(3)
O4W Mn2 N4 C23 96.6(3)
O6 Mn2 N4 C23 -90.7(5)
N3 Mn2 N4 C23 -85.2(3)
O8 Mn2 N4 C19 4.44(19)
O3W Mn2 N4 C19 -167.7(2)
O4W Mn2 N4 C19 -81.6(2)
O6 Mn2 N4 C19 91.1(4)
N3 Mn2 N4 C19 96.6(2)
C17 N3 C13 C14 -0.7(5)
Mn2 N3 C13 C14 -179.9(2)
N3 C13 C14 C15 -1.1(5)
C13 C14 C15 C16 1.3(5)
C14 C15 C16 C17 0.3(5)
C13 N3 C17 C16 2.4(5)
Mn2 N3 C17 C16 -178.3(2)
C13 N3 C17 C18 -176.1(3)
Mn2 N3 C17 C18 3.1(3)
C15 C16 C17 N3 -2.2(5)
C15 C16 C17 C18 176.2(3)
Mn2 O6 C18 O5 173.7(3)
Mn2 O6 C18 C17 -7.3(3)
N3 C17 C18 O5 -178.5(3)
C16 C17 C18 O5 3.0(5)
N3 C17 C18 O6 2.4(4)
C16 C17 C18 O6 -176.1(3)
C23 N4 C19 C20 -0.3(4)
Mn2 N4 C19 C20 178.1(2)
C23 N4 C19 C24 179.9(2)
Mn2 N4 C19 C24 -1.8(3)
N4 C19 C20 C21 0.5(4)
C24 C19 C20 C21 -179.7(3)
C19 C20 C21 C22 0.0(5)
C20 C21 C22 C23 -0.5(5)
C19 N4 C23 C22 -0.3(4)
Mn2 N4 C23 C22 -178.4(2)
C21 C22 C23 N4 0.7(5)
Mn2 O8 C24 O7 -171.5(2)
Mn2 O8 C24 C19 9.0(3)
N4 C19 C24 O7 175.9(3)
C20 C19 C24 O7 -3.9(4)
N4 C19 C24 O8 -4.5(4)
C20 C19 C24 O8 175.6(3)
C27 N5 C25 O9 -176.4(5)
C26 N5 C25 O9 -1.2(7)
